data_7205574
loop_
_publ_author_name
'Soegiarto, Airon C.'
'Yan, Wah'
'Kent, Andrew D.'
'Ward, Michael D.'

_publ_section_title
;
 Regulating low-dimensional magnetic behavior of organic radicals in
 crystalline hydrogen-bonded host frameworks
;
_journal_issue 7
_journal_name_full 'Journal of Materials Chemistry'
_journal_page_first 2204
_journal_paper_doi 10.1039/c0jm03449e
_journal_volume 21
_journal_year 2011
_chemical_formula_sum 'C23 H38 N9 O9 S2'
_chemical_formula_weight 648.74
_chemical_name_systematic
;

?

;
_space_group_IT_number 33
_symmetry_cell_setting orthorhombic
_symmetry_space_group_name_Hall 'P 2c -2n'
_symmetry_space_group_name_H-M 'P n a 21'
_atom_sites_solution_hydrogens geom
_atom_sites_solution_primary direct
_atom_sites_solution_secondary difmap
_audit_creation_method SHELXL-97
_cell_angle_alpha 90.00
_cell_angle_beta 90.00
_cell_angle_gamma 90.00
_cell_formula_units_Z 4
_cell_length_a 7.2608(3)
_cell_length_b 23.5817(11)
_cell_length_c 18.4741(9)
_cell_measurement_reflns_used 9990
_cell_measurement_temperature 100(2)
_cell_measurement_theta_max 29.00
_cell_measurement_theta_min 2.80
_cell_volume 3163.2(3)
_computing_cell_refinement 'Bruker SMART'
_computing_data_collection 'Bruker SMART'
_computing_data_reduction 'Bruker SAINT'
_computing_molecular_graphics 'Bruker SHELXTL'
_computing_publication_material 'Bruker SHELXTL'
_computing_structure_refinement 'SHELXL-97 (Sheldrick, 1997)'
_computing_structure_solution 'SHELXS-97 (Sheldrick, 1990)'
_diffrn_ambient_temperature 100(2)
_diffrn_measured_fraction_theta_full 0.989
_diffrn_measured_fraction_theta_max 0.989
_diffrn_measurement_device_type 'CCD area detector'
_diffrn_measurement_method 'phi and omega scans'
_diffrn_radiation_monochromator graphite
_diffrn_radiation_source 'fine-focus sealed tube'
_diffrn_radiation_type MoK\a
_diffrn_radiation_wavelength 0.71073
_diffrn_reflns_av_R_equivalents 0.0413
_diffrn_reflns_av_sigmaI/netI 0.0324
_diffrn_reflns_limit_h_max 10
_diffrn_reflns_limit_h_min -10
_diffrn_reflns_limit_k_max 31
_diffrn_reflns_limit_k_min -33
_diffrn_reflns_limit_l_max 26
_diffrn_reflns_limit_l_min -21
_diffrn_reflns_number 57690
_diffrn_reflns_theta_full 30.56
_diffrn_reflns_theta_max 30.56
_diffrn_reflns_theta_min 1.40
_exptl_absorpt_coefficient_mu 0.230
_exptl_absorpt_correction_T_max 0.9707
_exptl_absorpt_correction_T_min 0.9468
_exptl_absorpt_correction_type multi-scan
_exptl_absorpt_process_details sadabs
_exptl_crystal_colour orange
_exptl_crystal_density_diffrn 1.362
_exptl_crystal_density_method 'not measured'
_exptl_crystal_description block
_exptl_crystal_F_000 1372
_exptl_crystal_size_max 0.24
_exptl_crystal_size_mid 0.21
_exptl_crystal_size_min 0.13
_refine_diff_density_max 0.435
_refine_diff_density_min -0.215
_refine_diff_density_rms 0.058
_refine_ls_abs_structure_details 'Flack H D (1983), Acta Cryst. A39, 876-881'
_refine_ls_abs_structure_Flack 0.01(4)
_refine_ls_extinction_method none
_refine_ls_goodness_of_fit_ref 1.052
_refine_ls_hydrogen_treatment constr
_refine_ls_matrix_type full
_refine_ls_number_parameters 394
_refine_ls_number_reflns 8388
_refine_ls_number_restraints 1
_refine_ls_restrained_S_all 1.052
_refine_ls_R_factor_all 0.0464
_refine_ls_R_factor_gt 0.0382
_refine_ls_shift/su_max 0.001
_refine_ls_shift/su_mean 0.000
_refine_ls_structure_factor_coef Fsqd
_refine_ls_weighting_details 'calc w=1/[\s^2^(Fo^2^)+(0.0578P)^2^+0.3720P] where P=(Fo^2^+2Fc^2^)/3'
_refine_ls_weighting_scheme calc
_refine_ls_wR_factor_gt 0.0920
_refine_ls_wR_factor_ref 0.0964
_reflns_number_gt 7477
_reflns_number_total 8388
_reflns_threshold_expression >2sigma(I)
_cod_data_source_file C0JM03449E.TXT
_cod_data_source_block GDS_8
_cod_depositor_comments
;
The following automatic conversions were performed:
'_symmetry_cell_setting' value 'Orthorhombic' changed to 'orthorhombic'
according to '/home/saulius/struct/CIF-dictionaries/cif_core.dic'
dictionary named 'cif_core.dic' version 2.4.1 from 2010-06-29.

Automatic conversion script
Id: cif_fix_enum 1555 2011-01-17 13:19:09Z saulius 
;
_cod_original_sg_symbol_H-M Pna2(1)
_cod_database_code 7205574

loop_
_symmetry_equiv_pos_as_xyz
'x, y, z'
'-x, -y, z+1/2'
'x+1/2, -y+1/2, z'
'-x+1/2, y+1/2, z+1/2'

loop_
_atom_site_label
_atom_site_type_symbol
_atom_site_fract_x
_atom_site_fract_y
_atom_site_fract_z
_atom_site_U_iso_or_equiv
_atom_site_adp_type
_atom_site_occupancy
_atom_site_symmetry_multiplicity
_atom_site_calc_flag
_atom_site_refinement_flags
_atom_site_disorder_assembly
_atom_site_disorder_group
S1 S 0.28424(5) 0.625624(18) 0.19254(2) 0.01821(9) Uani 1 1 d . . .
S2 S 0.68920(5) 0.850928(18) 0.78376(3) 0.01822(9) Uani 1 1 d . . .
O1 O 0.26671(18) 0.66747(6) 0.13498(8) 0.0244(3) Uani 1 1 d . . .
O2 O 0.11376(16) 0.59500(5) 0.20742(7) 0.0223(3) Uani 1 1 d . . .
O3 O 0.43843(17) 0.58677(5) 0.18004(7) 0.0228(3) Uani 1 1 d . . .
O4 O 0.69911(17) 0.91124(5) 0.76503(8) 0.0230(3) Uani 1 1 d . . .
O5 O 0.86338(18) 0.82903(5) 0.81045(7) 0.0225(3) Uani 1 1 d . . .
O6 O 0.53474(18) 0.83874(5) 0.83203(8) 0.0234(3) Uani 1 1 d . . .
N1 N 0.4826(2) 0.75314(7) 0.45858(9) 0.0237(3) Uani 1 1 d . . .
N2 N 0.5102(2) 0.72396(6) 0.51428(9) 0.0213(3) Uani 1 1 d . . .
C1 C 0.3383(2) 0.66351(8) 0.27189(10) 0.0173(3) Uani 1 1 d . . .
C2 C 0.3072(2) 0.63843(8) 0.33884(11) 0.0199(3) Uani 1 1 d . . .
H2 H 0.2537 0.6017 0.3414 0.024 Uiso 1 1 calc R . .
C3 C 0.3538(3) 0.66678(8) 0.40158(11) 0.0214(4) Uani 1 1 d . . .
H3 H 0.3324 0.6498 0.4474 0.026 Uiso 1 1 calc R . .
C4 C 0.4324(2) 0.72051(8) 0.39702(10) 0.0203(4) Uani 1 1 d . . .
C5 C 0.4585(3) 0.74632(8) 0.32986(11) 0.0255(4) Uani 1 1 d . . .
H5 H 0.5073 0.7836 0.3272 0.031 Uiso 1 1 calc R . .
C6 C 0.4130(3) 0.71740(8) 0.26697(11) 0.0236(4) Uani 1 1 d . . .
H6 H 0.4330 0.7344 0.2210 0.028 Uiso 1 1 calc R . .
C7 C 0.5571(2) 0.75721(8) 0.57673(10) 0.0199(3) Uani 1 1 d . . .
C8 C 0.5702(3) 0.81630(8) 0.57551(11) 0.0256(4) Uani 1 1 d . . .
H8 H 0.5496 0.8366 0.5319 0.031 Uiso 1 1 calc R . .
C9 C 0.6134(3) 0.84469(8) 0.63836(11) 0.0240(4) Uani 1 1 d . . .
H9 H 0.6240 0.8848 0.6381 0.029 Uiso 1 1 calc R . .
C10 C 0.6415(2) 0.81478(7) 0.70232(10) 0.0184(3) Uani 1 1 d . . .
C11 C 0.6315(2) 0.75571(7) 0.70341(10) 0.0206(4) Uani 1 1 d . . .
H11 H 0.6543 0.7353 0.7468 0.025 Uiso 1 1 calc R . .
C12 C 0.5876(2) 0.72741(7) 0.64007(10) 0.0208(4) Uani 1 1 d . . .
H12 H 0.5784 0.6872 0.6401 0.025 Uiso 1 1 calc R . .
C13 C 0.3030(2) 0.44709(8) 0.25455(11) 0.0226(4) Uani 1 1 d . . .
N3 N 0.1439(2) 0.47361(7) 0.24372(10) 0.0269(4) Uani 1 1 d . . .
H3A H 0.0395 0.4563 0.2535 0.032 Uiso 1 1 calc R . .
H3B H 0.1430 0.5085 0.2267 0.032 Uiso 1 1 calc R . .
N4 N 0.4603(2) 0.47338(7) 0.23976(11) 0.0287(4) Uani 1 1 d . . .
H4A H 0.5659 0.4559 0.2469 0.034 Uiso 1 1 calc R . .
H4B H 0.4590 0.5082 0.2228 0.034 Uiso 1 1 calc R . .
N5 N 0.3050(2) 0.39461(7) 0.28010(11) 0.0265(3) Uani 1 1 d . . .
H5A H 0.4106 0.3772 0.2873 0.032 Uiso 1 1 calc R . .
H5B H 0.2007 0.3772 0.2899 0.032 Uiso 1 1 calc R . .
C14 C 0.2771(2) 0.82566(8) 0.08354(11) 0.0202(4) Uani 1 1 d . . .
N6 N 0.1211(2) 0.82004(7) 0.04728(9) 0.0244(3) Uani 1 1 d . . .
H6A H 0.1201 0.8024 0.0053 0.029 Uiso 1 1 calc R . .
H6B H 0.0182 0.8340 0.0651 0.029 Uiso 1 1 calc R . .
N7 N 0.2780(2) 0.85202(7) 0.14715(10) 0.0244(3) Uani 1 1 d . . .
H7A H 0.3815 0.8556 0.1715 0.029 Uiso 1 1 calc R . .
H7B H 0.1750 0.8659 0.1649 0.029 Uiso 1 1 calc R . .
N8 N 0.4315(2) 0.80481(7) 0.05690(9) 0.0240(3) Uani 1 1 d . . .
H8A H 0.4307 0.7871 0.0150 0.029 Uiso 1 1 calc R . .
H8B H 0.5352 0.8086 0.0811 0.029 Uiso 1 1 calc R . .
O7 O 0.8785(3) -0.09581(8) 0.96568(13) 0.0590(5) Uani 1 1 d . . .
O8 O 0.3946(2) 0.07594(6) 0.96706(10) 0.0364(4) Uani 1 1 d . . .
N9 N 0.5167(2) 0.03722(7) 0.97310(10) 0.0263(3) Uani 1 1 d . . .
C15 C 0.7744(3) -0.05569(10) 0.97000(14) 0.0376(5) Uani 1 1 d . . .
C16 C 0.7880(3) -0.00629(12) 0.91881(14) 0.0400(6) Uani 1 1 d . . .
H16A H 0.7244 -0.0164 0.8732 0.048 Uiso 1 1 calc R . .
H16B H 0.9195 0.0000 0.9071 0.048 Uiso 1 1 calc R . .
C17 C 0.7069(3) 0.04915(10) 0.94702(14) 0.0337(5) Uani 1 1 d . . .
C18 C 0.6240(3) -0.05279(9) 1.02508(13) 0.0345(5) Uani 1 1 d . . .
H18A H 0.6748 -0.0361 1.0700 0.041 Uiso 1 1 calc R . .
H18B H 0.5838 -0.0919 1.0365 0.041 Uiso 1 1 calc R . .
C19 C 0.4550(3) -0.01823(8) 1.00229(12) 0.0262(4) Uani 1 1 d . . .
C20 C 0.6957(3) 0.09258(12) 0.88578(17) 0.0480(7) Uani 1 1 d . . .
H20A H 0.6118 0.0787 0.8482 0.072 Uiso 1 1 calc R . .
H20B H 0.8185 0.0983 0.8650 0.072 Uiso 1 1 calc R . .
H20C H 0.6496 0.1287 0.9049 0.072 Uiso 1 1 calc R . .
C21 C 0.8188(4) 0.07374(11) 1.01032(17) 0.0462(6) Uani 1 1 d . . .
H21A H 0.7610 0.1089 1.0271 0.069 Uiso 1 1 calc R . .
H21B H 0.9447 0.0817 0.9941 0.069 Uiso 1 1 calc R . .
H21C H 0.8221 0.0462 1.0501 0.069 Uiso 1 1 calc R . .
C22 C 0.3335(4) -0.00701(11) 1.06802(15) 0.0416(5) Uani 1 1 d . . .
H22A H 0.4050 0.0131 1.1050 0.062 Uiso 1 1 calc R . .
H22B H 0.2896 -0.0432 1.0877 0.062 Uiso 1 1 calc R . .
H22C H 0.2279 0.0163 1.0536 0.062 Uiso 1 1 calc R . .
C23 C 0.3469(3) -0.04871(9) 0.94374(13) 0.0340(5) Uani 1 1 d . . .
H23A H 0.2466 -0.0243 0.9268 0.051 Uiso 1 1 calc R . .
H23B H 0.2956 -0.0839 0.9634 0.051 Uiso 1 1 calc R . .
H23C H 0.4288 -0.0576 0.9031 0.051 Uiso 1 1 calc R . .
O1W O 0.98795(19) 0.75628(6) 0.92308(8) 0.0254(3) Uani 1 1 d . . .
H1WA H 1.0097 0.7228 0.8948 0.083(12) Uiso 1 1 d R . .
H1WB H 0.9265 0.7835 0.8929 0.052(8) Uiso 1 1 d R . .

loop_
_atom_site_aniso_label
_atom_site_aniso_U_11
_atom_site_aniso_U_22
_atom_site_aniso_U_33
_atom_site_aniso_U_23
_atom_site_aniso_U_13
_atom_site_aniso_U_12
S1 0.01597(16) 0.0201(2) 0.0185(2) 0.00190(17) -0.00219(16) -0.00237(15)
S2 0.01735(16) 0.01690(19) 0.0204(2) -0.00074(17) -0.00154(17) 0.00118(15)
O1 0.0258(6) 0.0253(7) 0.0220(7) 0.0046(6) -0.0048(5) -0.0044(5)
O2 0.0167(5) 0.0243(6) 0.0260(7) 0.0019(5) -0.0030(5) -0.0044(5)
O3 0.0208(6) 0.0229(6) 0.0246(7) -0.0015(5) 0.0019(5) -0.0005(5)
O4 0.0211(6) 0.0177(6) 0.0301(8) -0.0009(5) -0.0037(5) 0.0005(5)
O5 0.0204(6) 0.0218(6) 0.0255(7) 0.0004(5) -0.0049(5) 0.0025(5)
O6 0.0229(6) 0.0243(6) 0.0229(7) -0.0001(5) 0.0026(5) 0.0023(5)
N1 0.0244(7) 0.0258(8) 0.0209(8) -0.0021(7) 0.0007(6) -0.0042(6)
N2 0.0186(7) 0.0234(8) 0.0219(8) -0.0021(6) 0.0008(6) 0.0007(6)
C1 0.0139(7) 0.0211(8) 0.0171(9) 0.0002(6) -0.0014(6) 0.0000(6)
C2 0.0188(8) 0.0196(8) 0.0214(9) 0.0023(7) -0.0018(7) 0.0001(6)
C3 0.0204(8) 0.0227(9) 0.0209(9) 0.0026(7) -0.0006(7) -0.0004(7)
C4 0.0177(8) 0.0225(9) 0.0208(9) -0.0009(7) -0.0009(7) -0.0007(7)
C5 0.0283(9) 0.0238(9) 0.0246(10) 0.0007(8) 0.0010(8) -0.0097(7)
C6 0.0250(8) 0.0251(9) 0.0207(9) 0.0034(7) 0.0012(7) -0.0064(7)
C7 0.0151(7) 0.0234(9) 0.0213(9) -0.0016(7) 0.0014(6) 0.0007(7)
C8 0.0314(9) 0.0237(9) 0.0217(10) 0.0045(7) -0.0032(8) 0.0000(8)
C9 0.0297(9) 0.0170(8) 0.0252(10) 0.0016(7) -0.0038(8) -0.0010(7)
C10 0.0138(7) 0.0200(8) 0.0212(9) -0.0006(7) -0.0005(6) -0.0002(6)
C11 0.0200(8) 0.0206(8) 0.0213(9) 0.0049(7) 0.0001(7) -0.0006(7)
C12 0.0208(8) 0.0169(8) 0.0246(9) 0.0003(7) 0.0001(7) -0.0022(7)
C13 0.0218(8) 0.0217(9) 0.0242(10) -0.0016(7) 0.0009(7) 0.0009(7)
N3 0.0191(7) 0.0237(8) 0.0381(10) 0.0070(7) 0.0008(7) -0.0010(6)
N4 0.0185(7) 0.0246(8) 0.0430(10) 0.0092(7) 0.0003(7) -0.0009(6)
N5 0.0197(7) 0.0212(8) 0.0388(10) 0.0046(8) 0.0041(7) 0.0004(6)
C14 0.0201(8) 0.0144(8) 0.0260(10) 0.0002(7) -0.0005(7) -0.0011(6)
N6 0.0192(7) 0.0273(8) 0.0266(9) -0.0059(7) -0.0026(6) -0.0006(6)
N7 0.0172(7) 0.0274(8) 0.0286(9) -0.0089(7) -0.0012(6) 0.0032(6)
N8 0.0208(7) 0.0258(8) 0.0253(8) -0.0058(7) -0.0028(6) 0.0024(6)
O7 0.0479(11) 0.0548(12) 0.0743(14) -0.0048(11) -0.0092(11) 0.0265(9)
O8 0.0429(8) 0.0254(7) 0.0409(9) 0.0045(7) -0.0027(7) 0.0109(6)
N9 0.0275(8) 0.0202(7) 0.0312(9) 0.0021(7) -0.0054(7) 0.0011(6)
C15 0.0288(10) 0.0383(12) 0.0457(15) -0.0009(11) -0.0117(10) 0.0081(9)
C16 0.0264(10) 0.0539(15) 0.0396(13) 0.0011(12) 0.0001(9) 0.0024(10)
C17 0.0262(10) 0.0347(12) 0.0402(13) 0.0081(10) -0.0071(9) -0.0076(8)
C18 0.0381(11) 0.0260(10) 0.0396(13) 0.0051(9) -0.0097(10) 0.0043(9)
C19 0.0302(9) 0.0185(9) 0.0299(11) 0.0027(7) -0.0016(8) 0.0010(7)
C20 0.0358(12) 0.0560(16) 0.0523(17) 0.0238(13) -0.0061(11) -0.0113(11)
C21 0.0420(13) 0.0397(13) 0.0568(16) 0.0051(12) -0.0215(12) -0.0157(10)
C22 0.0512(13) 0.0337(12) 0.0398(14) 0.0059(10) 0.0108(11) 0.0056(10)
C23 0.0311(10) 0.0281(11) 0.0427(14) -0.0029(9) -0.0033(9) -0.0039(8)
O1W 0.0279(7) 0.0271(7) 0.0213(7) 0.0001(6) -0.0044(6) 0.0031(5)

loop_
_atom_type_symbol
_atom_type_description
_atom_type_scat_dispersion_real
_atom_type_scat_dispersion_imag
_atom_type_scat_source
C C 0.0033 0.0016 'International Tables Vol C Tables 4.2.6.8 and 6.1.1.4'
H H 0.0000 0.0000 'International Tables Vol C Tables 4.2.6.8 and 6.1.1.4'
N N 0.0061 0.0033 'International Tables Vol C Tables 4.2.6.8 and 6.1.1.4'
O O 0.0106 0.0060 'International Tables Vol C Tables 4.2.6.8 and 6.1.1.4'
S S 0.1246 0.1234 'International Tables Vol C Tables 4.2.6.8 and 6.1.1.4'

loop_
_geom_angle_atom_site_label_1
_geom_angle_atom_site_label_2
_geom_angle_atom_site_label_3
_geom_angle
_geom_angle_site_symmetry_1
_geom_angle_site_symmetry_3
_geom_angle_publ_flag
O1 S1 O2 113.50(8) . . ?
O1 S1 O3 112.06(8) . . ?
O2 S1 O3 111.62(7) . . ?
O1 S1 C1 106.47(8) . . ?
O2 S1 C1 106.46(8) . . ?
O3 S1 C1 106.15(8) . . ?
O5 S2 O6 113.02(8) . . ?
O5 S2 O4 112.49(8) . . ?
O6 S2 O4 111.88(8) . . ?
O5 S2 C10 106.79(8) . . ?
O6 S2 C10 105.96(8) . . ?
O4 S2 C10 106.10(8) . . ?
N2 N1 C4 113.63(15) . . ?
N1 N2 C7 113.43(14) . . ?
C6 C1 C2 120.84(17) . . ?
C6 C1 S1 119.89(14) . . ?
C2 C1 S1 119.27(14) . . ?
C3 C2 C1 120.10(17) . . ?
C3 C2 H2 120.0 . . ?
C1 C2 H2 120.0 . . ?
C2 C3 C4 119.38(18) . . ?
C2 C3 H3 120.3 . . ?
C4 C3 H3 120.3 . . ?
C3 C4 C5 120.45(18) . . ?
C3 C4 N1 123.34(17) . . ?
C5 C4 N1 116.16(16) . . ?
C6 C5 C4 119.88(17) . . ?
C6 C5 H5 120.1 . . ?
C4 C5 H5 120.1 . . ?
C1 C6 C5 119.30(18) . . ?
C1 C6 H6 120.3 . . ?
C5 C6 H6 120.3 . . ?
C12 C7 C8 120.64(18) . . ?
C12 C7 N2 116.12(16) . . ?
C8 C7 N2 123.23(17) . . ?
C9 C8 C7 119.15(18) . . ?
C9 C8 H8 120.4 . . ?
C7 C8 H8 120.4 . . ?
C8 C9 C10 120.22(17) . . ?
C8 C9 H9 119.9 . . ?
C10 C9 H9 119.9 . . ?
C9 C10 C11 120.73(17) . . ?
C9 C10 S2 120.55(13) . . ?
C11 C10 S2 118.72(14) . . ?
C12 C11 C10 118.76(17) . . ?
C12 C11 H11 120.6 . . ?
C10 C11 H11 120.6 . . ?
C7 C12 C11 120.48(16) . . ?
C7 C12 H12 119.8 . . ?
C11 C12 H12 119.8 . . ?
N5 C13 N4 120.02(17) . . ?
N5 C13 N3 120.17(17) . . ?
N4 C13 N3 119.80(18) . . ?
C13 N3 H3A 120.0 . . ?
C13 N3 H3B 120.0 . . ?
H3A N3 H3B 120.0 . . ?
C13 N4 H4A 120.0 . . ?
C13 N4 H4B 120.0 . . ?
H4A N4 H4B 120.0 . . ?
C13 N5 H5A 120.0 . . ?
C13 N5 H5B 120.0 . . ?
H5A N5 H5B 120.0 . . ?
N8 C14 N6 120.10(17) . . ?
N8 C14 N7 120.00(17) . . ?
N6 C14 N7 119.90(17) . . ?
C14 N6 H6A 120.0 . . ?
C14 N6 H6B 120.0 . . ?
H6A N6 H6B 120.0 . . ?
C14 N7 H7A 120.0 . . ?
C14 N7 H7B 120.0 . . ?
H7A N7 H7B 120.0 . . ?
C14 N8 H8A 120.0 . . ?
C14 N8 H8B 120.0 . . ?
H8A N8 H8B 120.0 . . ?
O8 N9 C19 116.92(16) . . ?
O8 N9 C17 118.68(17) . . ?
C19 N9 C17 124.30(16) . . ?
O7 C15 C18 122.4(2) . . ?
O7 C15 C16 121.4(2) . . ?
C18 C15 C16 116.16(19) . . ?
C15 C16 C17 115.1(2) . . ?
C15 C16 H16A 108.5 . . ?
C17 C16 H16A 108.5 . . ?
C15 C16 H16B 108.5 . . ?
C17 C16 H16B 108.5 . . ?
H16A C16 H16B 107.5 . . ?
N9 C17 C16 107.86(18) . . ?
N9 C17 C20 108.47(17) . . ?
C16 C17 C20 110.0(2) . . ?
N9 C17 C21 108.4(2) . . ?
C16 C17 C21 112.3(2) . . ?
C20 C17 C21 109.8(2) . . ?
C15 C18 C19 114.99(19) . . ?
C15 C18 H18A 108.5 . . ?
C19 C18 H18A 108.5 . . ?
C15 C18 H18B 108.5 . . ?
C19 C18 H18B 108.5 . . ?
H18A C18 H18B 107.5 . . ?
N9 C19 C23 108.33(17) . . ?
N9 C19 C22 108.13(17) . . ?
C23 C19 C22 110.53(19) . . ?
N9 C19 C18 109.10(16) . . ?
C23 C19 C18 110.99(18) . . ?
C22 C19 C18 109.69(19) . . ?
C17 C20 H20A 109.5 . . ?
C17 C20 H20B 109.5 . . ?
H20A C20 H20B 109.5 . . ?
C17 C20 H20C 109.5 . . ?
H20A C20 H20C 109.5 . . ?
H20B C20 H20C 109.5 . . ?
C17 C21 H21A 109.5 . . ?
C17 C21 H21B 109.5 . . ?
H21A C21 H21B 109.5 . . ?
C17 C21 H21C 109.5 . . ?
H21A C21 H21C 109.5 . . ?
H21B C21 H21C 109.5 . . ?
C19 C22 H22A 109.5 . . ?
C19 C22 H22B 109.5 . . ?
H22A C22 H22B 109.5 . . ?
C19 C22 H22C 109.5 . . ?
H22A C22 H22C 109.5 . . ?
H22B C22 H22C 109.5 . . ?
C19 C23 H23A 109.5 . . ?
C19 C23 H23B 109.5 . . ?
H23A C23 H23B 109.5 . . ?
C19 C23 H23C 109.5 . . ?
H23A C23 H23C 109.5 . . ?
H23B C23 H23C 109.5 . . ?
H1WA O1W H1WB 108.1 . . ?

loop_
_geom_bond_atom_site_label_1
_geom_bond_atom_site_label_2
_geom_bond_distance
_geom_bond_site_symmetry_2
_geom_bond_publ_flag
S1 O1 1.4563(14) . ?
S1 O2 1.4592(13) . ?
S1 O3 1.4650(13) . ?
S1 C1 1.7609(18) . ?
S2 O5 1.4523(13) . ?
S2 O6 1.4614(14) . ?
S2 O4 1.4654(14) . ?
S2 C10 1.7635(19) . ?
N1 N2 1.254(2) . ?
N1 C4 1.421(2) . ?
N2 C7 1.436(2) . ?
C1 C6 1.385(3) . ?
C1 C2 1.390(3) . ?
C2 C3 1.380(3) . ?
C2 H2 0.9500 . ?
C3 C4 1.392(3) . ?
C3 H3 0.9500 . ?
C4 C5 1.395(3) . ?
C5 C6 1.387(3) . ?
C5 H5 0.9500 . ?
C6 H6 0.9500 . ?
C7 C12 1.383(3) . ?
C7 C8 1.397(3) . ?
C8 C9 1.376(3) . ?
C8 H8 0.9500 . ?
C9 C10 1.391(3) . ?
C9 H9 0.9500 . ?
C10 C11 1.395(2) . ?
C11 C12 1.384(3) . ?
C11 H11 0.9500 . ?
C12 H12 0.9500 . ?
C13 N5 1.325(3) . ?
C13 N4 1.328(2) . ?
C13 N3 1.329(2) . ?
N3 H3A 0.8800 . ?
N3 H3B 0.8800 . ?
N4 H4A 0.8800 . ?
N4 H4B 0.8800 . ?
N5 H5A 0.8800 . ?
N5 H5B 0.8800 . ?
C14 N8 1.319(2) . ?
C14 N6 1.323(2) . ?
C14 N7 1.329(3) . ?
N6 H6A 0.8800 . ?
N6 H6B 0.8800 . ?
N7 H7A 0.8800 . ?
N7 H7B 0.8800 . ?
N8 H8A 0.8800 . ?
N8 H8B 0.8800 . ?
O7 C15 1.214(3) . ?
O8 N9 1.277(2) . ?
N9 C19 1.484(2) . ?
N9 C17 1.490(3) . ?
C15 C18 1.494(4) . ?
C15 C16 1.504(4) . ?
C16 C17 1.526(4) . ?
C16 H16A 0.9900 . ?
C16 H16B 0.9900 . ?
C17 C20 1.528(3) . ?
C17 C21 1.538(3) . ?
C18 C19 1.532(3) . ?
C18 H18A 0.9900 . ?
C18 H18B 0.9900 . ?
C19 C23 1.517(3) . ?
C19 C22 1.524(3) . ?
C20 H20A 0.9800 . ?
C20 H20B 0.9800 . ?
C20 H20C 0.9800 . ?
C21 H21A 0.9800 . ?
C21 H21B 0.9800 . ?
C21 H21C 0.9800 . ?
C22 H22A 0.9800 . ?
C22 H22B 0.9800 . ?
C22 H22C 0.9800 . ?
C23 H23A 0.9800 . ?
C23 H23B 0.9800 . ?
C23 H23C 0.9800 . ?
O1W H1WA 0.9599 . ?
O1W H1WB 0.9602 . ?

loop_
_geom_hbond_atom_site_label_D
_geom_hbond_atom_site_label_H
_geom_hbond_atom_site_label_A
_geom_hbond_distance_DH
_geom_hbond_distance_HA
_geom_hbond_distance_DA
_geom_hbond_angle_DHA
_geom_hbond_site_symmetry_A
N3 H3A O4 0.88 2.04 2.919(2) 173.3 4_544
N3 H3B O2 0.88 2.08 2.948(2) 167.8 .
N4 H4A O4 0.88 2.03 2.912(2) 176.5 4_644
N4 H4B O3 0.88 2.02 2.897(2) 175.8 .
N5 H5A O5 0.88 2.04 2.916(2) 172.8 4_644
N5 H5B O6 0.88 2.09 2.956(2) 169.9 4_544
N6 H6A O1W 0.88 2.10 2.909(2) 152.3 1_454
N6 H6B O1 0.88 2.24 3.055(2) 154.6 3_465
N7 H7A O2 0.88 2.15 2.957(2) 151.3 3_565
N7 H7B O3 0.88 2.07 2.921(2) 163.3 3_465
N8 H8A O1W 0.88 2.03 2.891(2) 167.5 3_464
N8 H8B O1 0.88 2.03 2.904(2) 169.7 3_565
O1W H1WA O6 0.96 1.87 2.8223(19) 173.6 3_565
O1W H1WB O5 0.96 1.92 2.8443(19) 161.1 .
